data_4036758
loop_
_publ_author_name
'Masnyk, Marek'
'Butkiewicz, Aleksandra'
'G\'orecki, Marcin'
'Luboradzki, Roman'
'Bannwarth, Christoph'
'Grimme, Stefan'
'Frelek, Jadwiga'

_publ_section_title
;
 Synthesis and Comprehensive Structural and Chiroptical Characterization
 of Enones Derived from (-)-\a-Santonin by Experiment and Theory.
;
_journal_issue 11
_journal_name_full 'The Journal of organic chemistry'
_journal_page_first 4588
_journal_page_last 4600
_journal_paper_doi 10.1021/acs.joc.6b00416
_journal_volume 81
_journal_year 2016
_chemical_absolute_configuration rm
_chemical_formula_sum 'C15 H20 O3'
_chemical_formula_weight 248.31
_space_group_IT_number 19
_space_group_name_Hall 'P 2ac 2ab'
_space_group_name_H-M_alt 'P 21 21 21'
_symmetry_cell_setting orthorhombic
_symmetry_space_group_name_H-M 'P 21 21 21'
_atom_sites_solution_hydrogens geom
_atom_sites_solution_primary direct
_atom_sites_solution_secondary difmap
_audit_creation_method SHELXL-97
_cell_angle_alpha 90.00
_cell_angle_beta 90.00
_cell_angle_gamma 90.00
_cell_formula_units_Z 8
_cell_length_a 8.5748(3)
_cell_length_b 10.7930(5)
_cell_length_c 28.4380(10)
_cell_measurement_temperature 100(1)
_cell_volume 2631.87(18)
_computing_structure_refinement 'SHELXL-97 (Sheldrick, 2008)'
_diffrn_ambient_temperature 100(1)
_diffrn_measured_fraction_theta_full 0.983
_diffrn_measured_fraction_theta_max 0.983
_diffrn_measurement_device_type 'SuperNova, Dual, Cu at zero, Eos'
_diffrn_radiation_monochromator mirror
_diffrn_radiation_source 'SuperNova (Cu) X-ray Source'
_diffrn_radiation_type CuK\a
_diffrn_radiation_wavelength 1.54184
_diffrn_reflns_av_R_equivalents 0.0255
_diffrn_reflns_av_sigmaI/netI 0.0367
_diffrn_reflns_limit_h_max 10
_diffrn_reflns_limit_h_min -5
_diffrn_reflns_limit_k_max 11
_diffrn_reflns_limit_k_min -13
_diffrn_reflns_limit_l_max 34
_diffrn_reflns_limit_l_min -30
_diffrn_reflns_number 6098
_diffrn_reflns_theta_full 72.04
_diffrn_reflns_theta_max 72.04
_diffrn_reflns_theta_min 3.11
_exptl_absorpt_coefficient_mu 0.691
_exptl_absorpt_correction_T_max 1.00000
_exptl_absorpt_correction_T_min 0.75707
_exptl_absorpt_correction_type multi-scan
_exptl_crystal_colour colorless
_exptl_crystal_density_diffrn 1.253
_exptl_crystal_density_method 'not measured'
_exptl_crystal_description plate
_exptl_crystal_F_000 1072
_exptl_crystal_size_max 0.6
_exptl_crystal_size_mid 0.1
_exptl_crystal_size_min 0.03
_refine_diff_density_max 0.289
_refine_diff_density_min -0.203
_refine_diff_density_rms 0.047
_refine_ls_abs_structure_details 'Flack H D (1983), Acta Cryst. A39, 876-881'
_refine_ls_abs_structure_Flack 0.1(3)
_refine_ls_extinction_method none
_refine_ls_goodness_of_fit_ref 1.165
_refine_ls_hydrogen_treatment mixed
_refine_ls_matrix_type full
_refine_ls_number_parameters 331
_refine_ls_number_reflns 4211
_refine_ls_number_restraints 0
_refine_ls_restrained_S_all 1.165
_refine_ls_R_factor_all 0.0470
_refine_ls_R_factor_gt 0.0449
_refine_ls_shift/su_max 0.010
_refine_ls_shift/su_mean 0.001
_refine_ls_structure_factor_coef Fsqd
_refine_ls_weighting_details 'calc w=1/[\s^2^(Fo^2^)+(0.0470P)^2^+1.6751P] where P=(Fo^2^+2Fc^2^)/3'
_refine_ls_weighting_scheme calc
_refine_ls_wR_factor_gt 0.1271
_refine_ls_wR_factor_ref 0.1281
_reflns_number_gt 4066
_reflns_number_total 4211
_reflns_threshold_expression >2\s(I)
_cod_data_source_file jo6b00416_si_004.cif
_cod_data_source_block snt17
_cod_depositor_comments
;

2020-08-12
Z value and formula fixed to values more according to usual
chemical conventions.                 miguel
;
_cod_original_formula_sum 'C30 H40 O6'
_cod_original_formula_weight 496.62
_cod_original_formula_units_Z 4
_cod_original_sg_symbol_H-M P212121
_cod_database_code 4036758

loop_
_symmetry_equiv_pos_as_xyz
'x, y, z'
'-x+1/2, -y, z+1/2'
'x+1/2, -y+1/2, -z'
'-x, y+1/2, -z+1/2'

loop_
_atom_site_label
_atom_site_type_symbol
_atom_site_fract_x
_atom_site_fract_y
_atom_site_fract_z
_atom_site_U_iso_or_equiv
_atom_site_adp_type
_atom_site_occupancy
_atom_site_symmetry_multiplicity
_atom_site_calc_flag
_atom_site_refinement_flags
C15A C 0.3501(3) 0.6831(3) 0.16408(12) 0.0338(7) Uani 1 1 d .
H15A H 0.3230 0.7308 0.1914 0.051 Uiso 1 1 calc R
H15B H 0.2583 0.6438 0.1518 0.051 Uiso 1 1 calc R
H15C H 0.3937 0.7368 0.1406 0.051 Uiso 1 1 calc R
O3A O 0.7387(2) 0.75482(18) 0.12706(6) 0.0264(4) Uani 1 1 d .
O1 O 0.4607(2) 0.3761(2) 0.01798(8) 0.0355(5) Uani 1 1 d .
O3 O -0.0067(2) 0.46805(19) -0.10521(6) 0.0273(4) Uani 1 1 d .
O1A O 0.2625(3) 0.4434(2) 0.18851(8) 0.0383(5) Uani 1 1 d .
C8 C -0.2444(3) 0.5442(2) -0.02608(9) 0.0220(5) Uani 1 1 d .
H8A H -0.3536 0.5479 -0.0173 0.026 Uiso 1 1 calc R
H8B H -0.2227 0.6133 -0.0469 0.026 Uiso 1 1 calc R
C7 C -0.1429(3) 0.5543(2) 0.01785(9) 0.0207(5) Uani 1 1 d .
H7A H -0.1645 0.4843 0.0383 0.025 Uiso 1 1 calc R
H7B H -0.1706 0.6292 0.0348 0.025 Uiso 1 1 calc R
O2 O -0.1420(3) 0.5128(2) -0.16970(7) 0.0450(6) Uani 1 1 d .
C5A C 0.6233(3) 0.6075(3) 0.18200(9) 0.0216(5) Uani 1 1 d .
C12 C -0.1408(4) 0.4739(3) -0.13012(10) 0.0292(6) Uani 1 1 d .
C5 C 0.0786(3) 0.4477(2) -0.02402(9) 0.0196(5) Uani 1 1 d .
O2A O 0.9126(3) 0.8734(2) 0.09003(7) 0.0399(6) Uani 1 1 d .
C6A C 0.7424(3) 0.5076(3) 0.19336(9) 0.0240(6) Uani 1 1 d .
C1 C 0.1224(3) 0.5517(3) 0.05339(10) 0.0279(6) Uani 1 1 d .
H1A H 0.1029 0.6271 0.0710 0.033 Uiso 1 1 calc R
H1B H 0.0839 0.4826 0.0719 0.033 Uiso 1 1 calc R
C3 C 0.3362(3) 0.4300(3) 0.01448(10) 0.0274(6) Uani 1 1 d .
C3A C 0.4031(4) 0.4594(3) 0.18569(10) 0.0295(7) Uani 1 1 d .
C15 C 0.2708(3) 0.2908(3) -0.05502(10) 0.0274(6) Uani 1 1 d .
H15D H 0.1998 0.2222 -0.0531 0.041 Uiso 1 1 calc R
H15E H 0.3737 0.2637 -0.0466 0.041 Uiso 1 1 calc R
H15F H 0.2718 0.3225 -0.0866 0.041 Uiso 1 1 calc R
C9A C 0.8206(3) 0.7805(3) 0.20594(9) 0.0247(6) Uani 1 1 d .
H9A H 0.7848 0.8112 0.2365 0.030 Uiso 1 1 calc R
C4A C 0.4684(3) 0.5855(3) 0.17741(9) 0.0259(6) Uani 1 1 d .
C9 C -0.2117(3) 0.4226(2) -0.05159(9) 0.0207(5) Uani 1 1 d .
H9 H -0.2546 0.3527 -0.0338 0.025 Uiso 1 1 calc R
C6 C 0.0332(3) 0.5571(2) 0.00656(9) 0.0211(5) Uani 1 1 d .
C4 C 0.2190(3) 0.3915(2) -0.02166(10) 0.0240(6) Uani 1 1 d .
C14 C 0.0731(3) 0.6774(3) -0.01986(10) 0.0266(6) Uani 1 1 d .
H14A H 0.1836 0.6816 -0.0250 0.040 Uiso 1 1 calc R
H14B H 0.0405 0.7474 -0.0015 0.040 Uiso 1 1 calc R
H14C H 0.0201 0.6783 -0.0496 0.040 Uiso 1 1 calc R
C11 C -0.2759(3) 0.4223(3) -0.10184(10) 0.0268(6) Uani 1 1 d .
H11 H -0.3662 0.4777 -0.1041 0.032 Uiso 1 1 calc R
C10A C 0.6822(3) 0.7392(3) 0.17572(9) 0.0244(6) Uani 1 1 d .
H10A H 0.5953 0.7965 0.1810 0.029 Uiso 1 1 calc R
C13A C 0.8073(4) 1.0127(3) 0.18452(11) 0.0347(7) Uani 1 1 d .
H13A H 0.6977 1.0060 0.1781 0.052 Uiso 1 1 calc R
H13B H 0.8526 1.0737 0.1641 0.052 Uiso 1 1 calc R
H13C H 0.8223 1.0370 0.2167 0.052 Uiso 1 1 calc R
C8A C 0.9404(3) 0.6771(3) 0.21226(10) 0.0278(6) Uani 1 1 d .
H8A1 H 0.9937 0.6628 0.1827 0.033 Uiso 1 1 calc R
H8A2 H 1.0175 0.7025 0.2353 0.033 Uiso 1 1 calc R
C12A C 0.8528(3) 0.8424(3) 0.12628(10) 0.0288(6) Uani 1 1 d .
C11A C 0.8860(3) 0.8869(3) 0.17598(10) 0.0284(6) Uani 1 1 d .
H11A H 0.9987 0.8941 0.1808 0.034 Uiso 1 1 calc R
C10 C -0.0366(3) 0.4030(2) -0.06052(9) 0.0200(5) Uani 1 1 d .
H10 H -0.0188 0.3143 -0.0656 0.024 Uiso 1 1 calc R
C7A C 0.8639(3) 0.5574(3) 0.22842(10) 0.0299(6) Uani 1 1 d .
H7A1 H 0.8136 0.5715 0.2585 0.036 Uiso 1 1 calc R
H7A2 H 0.9440 0.4951 0.2330 0.036 Uiso 1 1 calc R
C2 C 0.2972(4) 0.5369(3) 0.04609(11) 0.0352(7) Uani 1 1 d .
H2A H 0.3387 0.6125 0.0325 0.042 Uiso 1 1 calc R
H2B H 0.3470 0.5245 0.0764 0.042 Uiso 1 1 calc R
C2A C 0.5164(4) 0.3540(3) 0.18957(11) 0.0309(7) Uani 1 1 d .
H2A1 H 0.5450 0.3257 0.1584 0.037 Uiso 1 1 calc R
H2A2 H 0.4677 0.2854 0.2060 0.037 Uiso 1 1 calc R
C14A C 0.8242(4) 0.4681(3) 0.14731(10) 0.0307(7) Uani 1 1 d .
H14D H 0.7500 0.4287 0.1269 0.046 Uiso 1 1 calc R
H14E H 0.9069 0.4113 0.1544 0.046 Uiso 1 1 calc R
H14F H 0.8664 0.5400 0.1320 0.046 Uiso 1 1 calc R
C13 C -0.3184(3) 0.2928(3) -0.12019(10) 0.0302(6) Uani 1 1 d .
H13D H -0.3391 0.2971 -0.1533 0.045 Uiso 1 1 calc R
H13E H -0.4096 0.2633 -0.1041 0.045 Uiso 1 1 calc R
H13F H -0.2332 0.2370 -0.1146 0.045 Uiso 1 1 calc R
C1A C 0.6621(4) 0.3947(3) 0.21604(10) 0.0303(6) Uani 1 1 d .
H1A1 H 0.7353 0.3262 0.2171 0.036 Uiso 1 1 calc R
H1A2 H 0.6339 0.4151 0.2482 0.036 Uiso 1 1 calc R

loop_
_atom_site_aniso_label
_atom_site_aniso_U_11
_atom_site_aniso_U_22
_atom_site_aniso_U_33
_atom_site_aniso_U_23
_atom_site_aniso_U_13
_atom_site_aniso_U_12
C15A 0.0170(13) 0.0333(16) 0.0510(18) -0.0079(15) -0.0035(13) -0.0028(13)
O3A 0.0259(10) 0.0319(10) 0.0213(9) 0.0032(8) -0.0025(8) -0.0092(9)
O1 0.0170(9) 0.0332(11) 0.0563(13) 0.0096(11) -0.0026(9) 0.0021(9)
O3 0.0288(10) 0.0296(11) 0.0236(9) 0.0014(8) 0.0031(8) -0.0041(9)
O1A 0.0269(11) 0.0415(12) 0.0465(12) -0.0084(11) 0.0076(9) -0.0141(11)
C8 0.0128(11) 0.0224(13) 0.0307(13) -0.0022(11) 0.0011(10) 0.0014(11)
C7 0.0203(12) 0.0180(12) 0.0239(12) -0.0023(10) 0.0023(10) 0.0037(11)
O2 0.0665(17) 0.0422(13) 0.0262(10) 0.0087(10) -0.0091(11) -0.0167(13)
C5A 0.0215(12) 0.0264(14) 0.0170(11) -0.0016(11) 0.0007(10) -0.0016(12)
C12 0.0404(16) 0.0206(13) 0.0265(13) -0.0012(12) -0.0054(13) -0.0013(13)
C5 0.0171(12) 0.0167(12) 0.0249(12) 0.0037(11) 0.0037(10) -0.0013(10)
O2A 0.0435(13) 0.0472(13) 0.0289(10) 0.0055(10) 0.0022(9) -0.0189(12)
C6A 0.0207(13) 0.0294(14) 0.0217(12) -0.0007(11) 0.0003(10) -0.0018(12)
C1 0.0265(14) 0.0292(15) 0.0280(13) -0.0035(12) -0.0044(12) 0.0040(13)
C3 0.0197(13) 0.0260(14) 0.0364(14) 0.0097(12) 0.0012(11) -0.0020(11)
C3A 0.0308(15) 0.0347(16) 0.0231(13) -0.0095(12) 0.0045(11) -0.0082(13)
C15 0.0183(13) 0.0281(14) 0.0358(14) 0.0040(12) 0.0062(11) 0.0073(12)
C9A 0.0188(12) 0.0320(15) 0.0233(12) -0.0016(11) -0.0020(10) -0.0042(12)
C4A 0.0232(13) 0.0305(15) 0.0242(12) -0.0057(12) 0.0024(10) -0.0052(12)
C9 0.0173(12) 0.0179(12) 0.0270(12) 0.0011(11) 0.0007(10) 0.0009(10)
C6 0.0206(12) 0.0174(12) 0.0253(12) -0.0004(11) 0.0007(10) 0.0000(11)
C4 0.0248(13) 0.0185(12) 0.0288(13) 0.0045(11) 0.0056(11) 0.0007(11)
C14 0.0234(13) 0.0203(13) 0.0361(15) -0.0005(12) 0.0032(12) -0.0031(11)
C11 0.0277(14) 0.0229(13) 0.0297(13) -0.0022(12) -0.0035(11) 0.0038(12)
C10A 0.0241(13) 0.0276(14) 0.0216(12) -0.0005(11) 0.0001(10) -0.0027(12)
C13A 0.0347(17) 0.0315(16) 0.0378(15) 0.0013(13) -0.0105(13) -0.0047(14)
C8A 0.0167(12) 0.0361(16) 0.0306(13) 0.0013(13) -0.0054(11) -0.0036(12)
C12A 0.0264(14) 0.0313(15) 0.0287(14) 0.0038(13) -0.0018(12) -0.0054(12)
C11A 0.0238(13) 0.0331(15) 0.0283(14) 0.0010(13) -0.0029(11) -0.0063(13)
C10 0.0196(12) 0.0174(12) 0.0230(12) 0.0003(10) 0.0039(10) 0.0018(10)
C7A 0.0257(14) 0.0366(16) 0.0274(13) 0.0042(13) -0.0072(11) -0.0026(13)
C2 0.0321(17) 0.0340(16) 0.0395(16) -0.0033(14) -0.0089(13) -0.0007(14)
C2A 0.0342(16) 0.0264(15) 0.0321(14) -0.0024(12) 0.0023(12) -0.0095(13)
C14A 0.0272(15) 0.0347(16) 0.0304(14) -0.0018(13) 0.0051(12) 0.0047(13)
C13 0.0243(14) 0.0307(15) 0.0357(15) -0.0060(13) 0.0003(12) -0.0044(13)
C1A 0.0361(15) 0.0271(14) 0.0276(13) 0.0027(12) -0.0017(12) -0.0022(13)

loop_
_atom_type_symbol
_atom_type_description
_atom_type_scat_dispersion_real
_atom_type_scat_dispersion_imag
_atom_type_scat_source
C C 0.0181 0.0091 'International Tables Vol C Tables 4.2.6.8 and 6.1.1.4'
H H 0.0000 0.0000 'International Tables Vol C Tables 4.2.6.8 and 6.1.1.4'
O O 0.0492 0.0322 'International Tables Vol C Tables 4.2.6.8 and 6.1.1.4'

loop_
_geom_angle_atom_site_label_1
_geom_angle_atom_site_label_2
_geom_angle_atom_site_label_3
_geom_angle
C12A O3A C10A 109.3(2)
C12 O3 C10 109.0(2)
C9 C8 C7 110.2(2)
C8 C7 C6 112.9(2)
C4A C5A C10A 118.6(3)
C4A C5A C6A 123.7(3)
C10A C5A C6A 117.8(2)
O2 C12 O3 121.0(3)
O2 C12 C11 128.2(3)
O3 C12 C11 110.8(2)
C4 C5 C10 118.3(2)
C4 C5 C6 123.4(2)
C10 C5 C6 118.3(2)
C5A C6A C7A 110.2(2)
C5A C6A C1A 110.5(2)
C7A C6A C1A 107.9(2)
C5A C6A C14A 108.7(2)
C7A C6A C14A 109.7(2)
C1A C6A C14A 109.9(2)
C2 C1 C6 112.1(2)
O1 C3 C4 120.8(3)
O1 C3 C2 120.8(3)
C4 C3 C2 118.4(2)
O1A C3A C4A 120.7(3)
O1A C3A C2A 121.8(3)
C4A C3A C2A 117.4(3)
C8A C9A C10A 112.0(2)
C8A C9A C11A 111.5(2)
C10A C9A C11A 100.9(2)
C5A C4A C3A 120.9(3)
C5A C4A C15A 124.1(3)
C3A C4A C15A 115.1(2)
C8 C9 C11 112.3(2)
C8 C9 C10 112.1(2)
C11 C9 C10 101.3(2)
C5 C6 C1 109.8(2)
C5 C6 C14 108.7(2)
C1 C6 C14 110.1(2)
C5 C6 C7 110.8(2)
C1 C6 C7 107.8(2)
C14 C6 C7 109.6(2)
C5 C4 C3 120.6(3)
C5 C4 C15 123.7(3)
C3 C4 C15 115.7(2)
C12 C11 C9 102.7(2)
C12 C11 C13 109.6(2)
C9 C11 C13 113.8(2)
O3A C10A C5A 109.0(2)
O3A C10A C9A 103.8(2)
C5A C10A C9A 117.7(2)
C7A C8A C9A 111.5(2)
O2A C12A O3A 121.1(3)
O2A C12A C11A 129.1(3)
O3A C12A C11A 109.8(2)
C12A C11A C13A 110.1(2)
C12A C11A C9A 102.2(2)
C13A C11A C9A 114.4(2)
O3 C10 C5 109.0(2)
O3 C10 C9 104.3(2)
C5 C10 C9 118.8(2)
C8A C7A C6A 113.1(2)
C3 C2 C1 112.4(3)
C3A C2A C1A 110.4(2)
C2A C1A C6A 112.8(2)

loop_
_geom_bond_atom_site_label_1
_geom_bond_atom_site_label_2
_geom_bond_distance
C15A C4A 1.511(4)
O3A C12A 1.360(3)
O3A C10A 1.476(3)
O1 C3 1.220(4)
O3 C12 1.352(4)
O3 C10 1.475(3)
O1A C3A 1.221(4)
C8 C9 1.526(4)
C8 C7 1.526(4)
C7 C6 1.544(3)
O2 C12 1.201(4)
C5A C4A 1.355(4)
C5A C10A 1.519(4)
C5A C6A 1.520(4)
C12 C11 1.516(4)
C5 C4 1.350(4)
C5 C10 1.512(4)
C5 C6 1.517(4)
O2A C12A 1.199(4)
C6A C7A 1.539(4)
C6A C1A 1.540(4)
C6A C14A 1.545(4)
C1 C2 1.521(4)
C1 C6 1.537(4)
C3 C4 1.496(4)
C3 C2 1.501(4)
C3A C4A 1.491(4)
C3A C2A 1.500(5)
C15 C4 1.509(4)
C9A C8A 1.527(4)
C9A C10A 1.531(4)
C9A C11A 1.536(4)
C9 C11 1.531(4)
C9 C10 1.537(3)
C6 C14 1.539(4)
C11 C13 1.536(4)
C13A C11A 1.535(4)
C8A C7A 1.520(4)
C12A C11A 1.520(4)
C2A C1A 1.524(4)
